data_1000326
loop_
_publ_author_name
'Maguer, J J'
'Courbion, G'

_publ_section_title
;
A tri-$-alpha-PbO~2~ related structure:Li~4~ZnIn~2~F~12~
;
_journal_coden_ASTM JSSCBI
_journal_name_full 'Journal of Solid State Chemistry'
_journal_page_first 466
_journal_page_last 471
_journal_paper_doi 10.1006/jssc.1993.1124
_journal_volume 103
_journal_year 1993
_chemical_formula_structural 'Li4 Zn In2 F12'
_chemical_formula_sum 'F12 In2 Li4 Zn'
_chemical_name_systematic 'Tetralithium zinc diindium dodecafluoride'
_space_group_IT_number 60
_symmetry_cell_setting orthorhombic
_symmetry_Int_Tables_number 60
_symmetry_space_group_name_Hall '-P 2n 2ab'
_symmetry_space_group_name_H-M 'P b c n'
_cell_angle_alpha 90
_cell_angle_beta 90
_cell_angle_gamma 90
_cell_formula_units_Z 2
_cell_length_a 4.7496(5)
_cell_length_b 17.606(2)
_cell_length_c 5.0617(6)
_cell_volume 423.3
_refine_ls_R_factor_all 0.015
_cod_database_code 1000326

loop_
_symmetry_equiv_pos_as_xyz
x,y,z
1/2-x,1/2-y,1/2+z
1/2+x,1/2-y,-z
-x,y,1/2-z
-x,-y,-z
1/2+x,1/2+y,1/2-z
1/2-x,1/2+y,z
x,-y,1/2+z

loop_
_atom_site_aniso_label
_atom_site_aniso_U_11
_atom_site_aniso_U_12
_atom_site_aniso_U_13
_atom_site_aniso_U_22
_atom_site_aniso_U_23
_atom_site_aniso_U_33
In1 0.0118(1) 0. 0.0006(4) 0.0085(1) 0. 0.0088(1)
Zn1 0.0094(3) 0. -0.0012(14) 0.0148(3) 0. 0.0099(3)
Li1 0.0094(3) 0. -0.0012(14) 0.0148(3) 0. 0.0099(3)
F1 0.0134(7) 0.0044(7) -0.0019(8) 0.0142(7) 0.0002(6) 0.0124(7)
F2 0.0163(9) 0.0010(7) 0.0052(9) 0.0134(7) .0000(6) 0.0143(9)
F3 0.0161(8) -0.0017(7) 0.0003(8) 0.0113(7) -0.0052(8) 0.0209(9)

loop_
_atom_site_label
_atom_site_type_symbol
_atom_site_symmetry_multiplicity
_atom_site_Wyckoff_symbol
_atom_site_fract_x
_atom_site_fract_y
_atom_site_fract_z
_atom_site_occupancy
_atom_site_attached_hydrogens
_atom_site_calc_flag
In1 In3+ 4 c 0. 0.1176(1) 0.25 1. 0 d
Zn1 Zn2+ 4 c 0. 0.4516(1) 0.25 0.5 0 d
Li1 Li1+ 4 c 0. 0.4516(1) 0.25 0.5 0 d
Li2 Li1+ 4 c 0. 0.2953(6) 0.25 1. 0 d
Li3 Li1+ 4 c 0. 0.7751(9) 0.25 0.5 0 d
F1 F1- 8 d 0.2361(4) 0.4616(1) 0.5794(4) 1. 0 d
F2 F1- 8 d 0.2438(4) 0.6260(1) 0.5805(5) 1. 0 d
F3 F1- 8 d 0.2825(3) 0.2929(1) 0.5733(5) 1. 0 d

loop_
_atom_type_symbol
_atom_type_oxidation_number
In3+ 3.000
Zn2+ 2.000
Li1+ 1.000
F1- -1.000
